data_7028428
loop_
_publ_author_name
'Vinogradova, Katerina A.'
'Plyusnin, Victor F.'
'Kupryakov, Arkady S.'
'Rakhmanova, Marianna I.'
'Pervukhina, Natalia V.'
'Naumov, Dmitrii Yu'
'Sheludyakova, Lilia A.'
'Nikolaenkova, Elena B.'
'Krivopalov, Viktor P.'
'Bushuev, Mark B.'

_publ_section_title
;
 Halide impact on emission of mononuclear copper(i) complexes with
 pyrazolylpyrimidine and triphenylphosphine.
;
_journal_issue 7
_journal_name_full 'Dalton transactions (Cambridge, England : 2003)'
_journal_page_first 2953
_journal_page_last 2960
_journal_paper_doi 10.1039/c3dt53040j
_journal_volume 43
_journal_year 2014
_chemical_formula_moiety 'C42 H38 Br Cu N5 P'
_chemical_formula_sum 'C42 H38 Br Cu N5 P'
_chemical_formula_weight 787.19
_space_group_IT_number 2
_symmetry_cell_setting triclinic
_symmetry_Int_Tables_number 2
_symmetry_space_group_name_Hall '-P 1'
_symmetry_space_group_name_H-M 'P -1'
_atom_sites_solution_hydrogens geom
_atom_sites_solution_primary direct
_atom_sites_solution_secondary difmap
_audit_creation_method SHELXL-97
_cell_angle_alpha 69.8400(10)
_cell_angle_beta 79.4400(10)
_cell_angle_gamma 82.6460(10)
_cell_formula_units_Z 2
_cell_length_a 11.2558(4)
_cell_length_b 13.1040(5)
_cell_length_c 13.3930(5)
_cell_measurement_reflns_used 4335
_cell_measurement_temperature 296(2)
_cell_measurement_theta_max 26.36
_cell_measurement_theta_min 2.28
_cell_volume 1818.48(12)
_computing_cell_refinement 'SAINT (Bruker, 2004)'
_computing_data_collection 'APEX2 (Bruker, 2004)'
_computing_data_reduction 'SAINT (Bruker, 2004)'
_computing_molecular_graphics 'SHELXTL (Bruker, 2004)'
_computing_publication_material 'SHELXTL (Bruker, 2004)'
_computing_structure_refinement 'SHELXTL (Bruker, 2004)'
_computing_structure_solution 'SHELXTL (Bruker, 2004)'
_diffrn_ambient_temperature 296(2)
_diffrn_detector_area_resol_mean 25
_diffrn_measured_fraction_theta_full 0.999
_diffrn_measured_fraction_theta_max 0.999
_diffrn_measurement_device_type 'Bruker Nonius X8Apex CCD area-detector'
_diffrn_measurement_method '\f scans'
_diffrn_radiation_monochromator graphite
_diffrn_radiation_probe x-ray
_diffrn_radiation_type MoK\a
_diffrn_radiation_wavelength 0.71073
_diffrn_reflns_av_R_equivalents 0.0214
_diffrn_reflns_av_sigmaI/netI 0.0421
_diffrn_reflns_limit_h_max 12
_diffrn_reflns_limit_h_min -13
_diffrn_reflns_limit_k_max 14
_diffrn_reflns_limit_k_min -16
_diffrn_reflns_limit_l_max 16
_diffrn_reflns_limit_l_min -15
_diffrn_reflns_number 12737
_diffrn_reflns_theta_full 25.50
_diffrn_reflns_theta_max 26.02
_diffrn_reflns_theta_min 1.66
_diffrn_source 'fine-focus sealed tube'
_diffrn_standards_decay_% 0
_diffrn_standards_number 0
_exptl_absorpt_coefficient_mu 1.781
_exptl_absorpt_correction_T_max 0.8147
_exptl_absorpt_correction_T_min 0.5509
_exptl_absorpt_correction_type multi-scan
_exptl_absorpt_process_details 'SADABS (Bruker, 2004)'
_exptl_crystal_colour yellow
_exptl_crystal_density_diffrn 1.438
_exptl_crystal_density_method 'not measured'
_exptl_crystal_description prism
_exptl_crystal_F_000 808
_exptl_crystal_size_max 0.38
_exptl_crystal_size_mid 0.25
_exptl_crystal_size_min 0.12
_refine_diff_density_max 0.533
_refine_diff_density_min -0.396
_refine_diff_density_rms 0.063
_refine_ls_extinction_method none
_refine_ls_goodness_of_fit_ref 1.058
_refine_ls_hydrogen_treatment constr
_refine_ls_matrix_type full
_refine_ls_number_parameters 496
_refine_ls_number_reflns 7157
_refine_ls_number_restraints 2
_refine_ls_restrained_S_all 1.082
_refine_ls_R_factor_all 0.0504
_refine_ls_R_factor_gt 0.0341
_refine_ls_shift/su_max 0.001
_refine_ls_shift/su_mean 0.000
_refine_ls_structure_factor_coef Fsqd
_refine_ls_weighting_details 'calc w=1/[\s^2^(Fo^2^)+(0.0315P)^2^+0.5109P] where P=(Fo^2^+2Fc^2^)/3'
_refine_ls_weighting_scheme calc
_refine_ls_wR_factor_gt 0.0722
_refine_ls_wR_factor_ref 0.0762
_reflns_number_gt 5682
_reflns_number_total 7157
_reflns_threshold_expression >2\s(I)
_cod_data_source_file c3dt53040j.txt
_cod_data_source_block 2
_cod_database_code 7028428

loop_
_symmetry_equiv_pos_as_xyz
'x, y, z'
'-x, -y, -z'

loop_
_atom_site_label
_atom_site_type_symbol
_atom_site_fract_x
_atom_site_fract_y
_atom_site_fract_z
_atom_site_U_iso_or_equiv
_atom_site_adp_type
_atom_site_occupancy
_atom_site_symmetry_multiplicity
_atom_site_calc_flag
_atom_site_refinement_flags
_atom_site_disorder_assembly
_atom_site_disorder_group
Br1 Br 0.73924(2) 0.14380(2) 0.24802(2) 0.03188(8) Uani 1 1 d . . .
Cu1 Cu 0.79026(3) 0.28406(2) 0.30681(2) 0.02167(9) Uani 1 1 d . . .
P1 P 0.77024(5) 0.27799(5) 0.47441(5) 0.02071(14) Uani 1 1 d . A .
N13 N 0.68593(18) 0.41823(17) 0.21795(17) 0.0299(5) Uani 1 1 d . . .
N11 N 0.92302(17) 0.38584(15) 0.20021(15) 0.0198(4) Uani 1 1 d . . .
N12 N 0.87244(16) 0.48928(15) 0.15389(15) 0.0183(4) Uani 1 1 d . . .
C13 C 0.9568(2) 0.56599(19) 0.12500(18) 0.0195(5) Uani 1 1 d . . .
C21 C 0.8855(2) 0.21124(19) 0.56112(18) 0.0209(5) Uani 1 1 d . . .
C14 C 0.7474(2) 0.49958(19) 0.14359(18) 0.0203(5) Uani 1 1 d . . .
C15 C 0.6971(2) 0.58092(19) 0.06493(18) 0.0215(5) Uani 1 1 d . . .
H15 H 0.7441 0.6318 0.0109 0.026 Uiso 1 1 calc R . .
C116 C 1.0994(2) 0.19895(19) 0.24760(19) 0.0238(6) Uani 1 1 d . . .
H116 H 1.0309 0.1893 0.2230 0.029 Uiso 1 1 calc R . .
C132 C 1.0085(2) 0.7483(2) -0.00096(19) 0.0235(5) Uani 1 1 d . . .
H132 H 1.0753 0.7151 -0.0330 0.028 Uiso 1 1 calc R . .
C131 C 0.9301(2) 0.68484(19) 0.08406(18) 0.0196(5) Uani 1 1 d . . .
C11 C 1.0394(2) 0.39793(19) 0.19745(18) 0.0196(5) Uani 1 1 d . . .
C12 C 1.0640(2) 0.50865(19) 0.15123(19) 0.0233(6) Uani 1 1 d . . .
H12 H 1.1385 0.5374 0.1406 0.028 Uiso 1 1 calc R . .
C111 C 1.1226(2) 0.30242(19) 0.24213(18) 0.0200(5) Uani 1 1 d . . .
N15 N 0.50674(18) 0.66301(18) 0.00124(17) 0.0301(5) Uani 1 1 d . . .
C136 C 0.8320(2) 0.7363(2) 0.1323(2) 0.0250(6) Uani 1 1 d . . .
H136 H 0.7804 0.6951 0.1909 0.030 Uiso 1 1 calc R . .
C22 C 0.9749(2) 0.1404(2) 0.5296(2) 0.0290(6) Uani 1 1 d . . .
H22 H 0.9765 0.1289 0.4647 0.035 Uiso 1 1 calc R . .
C42 C 0.5670(2) 0.1638(2) 0.5145(2) 0.0272(6) Uani 1 1 d . A .
H42 H 0.5919 0.1639 0.4443 0.033 Uiso 1 1 calc R . .
C24 C 1.0606(2) 0.1035(2) 0.6912(2) 0.0295(6) Uani 1 1 d . . .
H24 H 1.1189 0.0675 0.7347 0.035 Uiso 1 1 calc R . .
C16 C 0.5700(2) 0.5845(2) 0.0693(2) 0.0269(6) Uani 1 1 d . . .
N14 N 0.50648(19) 0.50357(19) 0.14445(19) 0.0422(7) Uani 1 1 d . . .
C26 C 0.8860(2) 0.2289(2) 0.6580(2) 0.0301(6) Uani 1 1 d . . .
H26 H 0.8280 0.2777 0.6791 0.036 Uiso 1 1 calc R . .
C113 C 1.3012(2) 0.2249(2) 0.3243(2) 0.0339(7) Uani 1 1 d . . .
H113 H 1.3683 0.2336 0.3512 0.041 Uiso 1 1 calc R . .
C115 C 1.1779(2) 0.1098(2) 0.2896(2) 0.0288(6) Uani 1 1 d . . .
H115 H 1.1627 0.0410 0.2914 0.035 Uiso 1 1 calc R . .
C114 C 1.2781(2) 0.1224(2) 0.3287(2) 0.0308(6) Uani 1 1 d . . .
H114 H 1.3299 0.0623 0.3577 0.037 Uiso 1 1 calc R . .
C23 C 1.0619(2) 0.0869(2) 0.5946(2) 0.0334(7) Uani 1 1 d . . .
H23 H 1.1214 0.0395 0.5730 0.040 Uiso 1 1 calc R . .
C112 C 1.2252(2) 0.3149(2) 0.2803(2) 0.0290(6) Uani 1 1 d . . .
H112 H 1.2427 0.3838 0.2761 0.035 Uiso 1 1 calc R . .
C43 C 0.4648(2) 0.1092(2) 0.5734(2) 0.0346(7) Uani 1 1 d D . .
C41 C 0.6315(2) 0.2165(3) 0.5552(2) 0.0360(7) Uani 1 1 d . . .
C134 C 0.8883(3) 0.9104(2) 0.0076(2) 0.0338(7) Uani 1 1 d . . .
H134 H 0.8734 0.9856 -0.0193 0.041 Uiso 1 1 calc R . .
C161 C 0.5549(2) 0.7666(2) -0.0682(2) 0.0347(7) Uani 1 1 d . . .
H16A H 0.5262 0.7887 -0.1371 0.042 Uiso 1 1 calc R . .
H16B H 0.6427 0.7582 -0.0807 0.042 Uiso 1 1 calc R . .
C135 C 0.8108(2) 0.8490(2) 0.0932(2) 0.0299(6) Uani 1 1 d . . .
H135 H 0.7444 0.8830 0.1249 0.036 Uiso 1 1 calc R . .
C133 C 0.9878(2) 0.8606(2) -0.0382(2) 0.0315(6) Uani 1 1 d . . .
H133 H 1.0414 0.9025 -0.0944 0.038 Uiso 1 1 calc R . .
C25 C 0.9720(3) 0.1742(2) 0.7227(2) 0.0330(6) Uani 1 1 d . . .
H25 H 0.9704 0.1850 0.7880 0.040 Uiso 1 1 calc R . .
C17 C 0.5680(2) 0.4259(2) 0.2101(2) 0.0451(9) Uani 1 1 d . . .
H17 H 0.5241 0.3685 0.2575 0.054 Uiso 1 1 calc R . .
C165 C 0.3731(2) 0.6704(2) 0.0186(2) 0.0385(7) Uani 1 1 d . . .
H16C H 0.3440 0.5995 0.0613 0.046 Uiso 1 1 calc R . .
H16D H 0.3437 0.6932 -0.0500 0.046 Uiso 1 1 calc R . .
C164 C 0.3265(3) 0.7511(3) 0.0757(3) 0.0529(9) Uani 1 1 d . . .
H16E H 0.3510 0.7252 0.1465 0.064 Uiso 1 1 calc R . .
H16F H 0.2387 0.7580 0.0847 0.064 Uiso 1 1 calc R . .
C162 C 0.5145(3) 0.8527(3) -0.0156(3) 0.0550(9) Uani 1 1 d . . .
H16G H 0.5417 0.9225 -0.0641 0.066 Uiso 1 1 calc R . .
H16H H 0.5506 0.8345 0.0493 0.066 Uiso 1 1 calc R . .
C163 C 0.3752(3) 0.8611(3) 0.0126(3) 0.0606(10) Uani 1 1 d . . .
H16I H 0.3515 0.9097 0.0546 0.073 Uiso 1 1 calc R . .
H16J H 0.3399 0.8921 -0.0532 0.073 Uiso 1 1 calc R . .
C44B C 0.4157(8) 0.1343(7) 0.6715(8) 0.047(2) Uani 0.50 1 d P A 1
H44B H 0.3496 0.0985 0.7160 0.056 Uiso 0.50 1 calc PR A 1
C46B C 0.5700(5) 0.2598(6) 0.6398(5) 0.0455(16) Uani 0.50 1 d P A 1
H46B H 0.5992 0.3170 0.6522 0.055 Uiso 0.50 1 calc PR A 1
C45B C 0.4656(6) 0.2111(7) 0.7007(5) 0.055(2) Uani 0.50 1 d P A 1
H45B H 0.4287 0.2294 0.7609 0.066 Uiso 0.50 1 calc PR A 1
C31 C 0.7592(2) 0.4164(2) 0.4790(2) 0.0300(6) Uani 1 1 d . . .
C32 C 0.8565(3) 0.4743(3) 0.4410(3) 0.0728(13) Uani 1 1 d . A .
H32 H 0.9288 0.4413 0.4168 0.087 Uiso 1 1 calc R . .
C45A C 0.5124(5) 0.1170(5) 0.7291(4) 0.0302(13) Uani 0.50 1 d P A 2
H45A H 0.4952 0.1003 0.8034 0.036 Uiso 0.50 1 calc PR A 2
C46A C 0.6123(5) 0.1762(5) 0.6724(4) 0.0261(12) Uani 0.50 1 d P A 2
H46A H 0.6670 0.1901 0.7097 0.031 Uiso 0.50 1 calc PR A 2
C44A C 0.4399(8) 0.0835(6) 0.6774(8) 0.0285(18) Uani 0.50 1 d P A 2
H44A H 0.3740 0.0432 0.7155 0.034 Uiso 0.50 1 calc PR A 2
C34 C 0.7575(4) 0.6351(3) 0.4679(4) 0.0700(12) Uani 1 1 d D . .
C33 C 0.8539(4) 0.5820(3) 0.4363(3) 0.0718(13) Uani 1 1 d . A .
H33 H 0.9250 0.6179 0.4092 0.086 Uiso 1 1 calc R . .
C36A C 0.6604(5) 0.4499(5) 0.5518(6) 0.0362(14) Uani 0.50 1 d P A 2
H36A H 0.6031 0.4022 0.5960 0.043 Uiso 0.50 1 calc PR A 2
C35A C 0.6567(6) 0.5554(6) 0.5516(7) 0.0525(18) Uani 0.50 1 d P A 2
H35A H 0.5981 0.5807 0.5979 0.063 Uiso 0.50 1 calc PR A 2
C36B C 0.6608(6) 0.4921(6) 0.4619(8) 0.058(2) Uani 0.50 1 d P A 1
H36B H 0.5892 0.4706 0.4526 0.070 Uiso 0.50 1 calc PR A 1
C35B C 0.6649(6) 0.5984(5) 0.4582(7) 0.068(2) Uani 0.50 1 d P A 1
H35B H 0.5952 0.6448 0.4479 0.082 Uiso 0.50 1 calc PR A 1
H43 H 0.4262 0.0655 0.5363 0.082 Uiso 1 1 d RD . .
H34 H 0.7644 0.7176 0.4615 0.082 Uiso 1 1 d RD . .

loop_
_atom_site_aniso_label
_atom_site_aniso_U_11
_atom_site_aniso_U_22
_atom_site_aniso_U_33
_atom_site_aniso_U_23
_atom_site_aniso_U_13
_atom_site_aniso_U_12
Br1 0.03332(16) 0.03383(16) 0.03537(16) -0.01780(12) -0.01416(12) 0.00415(12)
Cu1 0.02075(16) 0.02079(16) 0.02010(16) -0.00277(12) -0.00275(12) -0.00113(12)
P1 0.0171(3) 0.0229(3) 0.0238(3) -0.0098(3) -0.0013(2) -0.0041(3)
N13 0.0176(11) 0.0258(12) 0.0331(12) 0.0059(10) -0.0025(9) -0.0007(9)
N11 0.0168(10) 0.0190(11) 0.0206(10) -0.0033(8) -0.0033(8) 0.0016(8)
N12 0.0151(10) 0.0182(10) 0.0193(10) -0.0031(8) -0.0042(8) 0.0008(8)
C13 0.0178(12) 0.0229(13) 0.0177(12) -0.0059(10) -0.0022(9) -0.0040(10)
C21 0.0220(13) 0.0186(12) 0.0201(12) -0.0032(10) -0.0010(10) -0.0065(10)
C14 0.0150(12) 0.0217(13) 0.0222(12) -0.0053(10) -0.0020(9) -0.0009(10)
C15 0.0177(12) 0.0227(13) 0.0196(12) -0.0009(10) -0.0024(10) -0.0033(10)
C116 0.0181(13) 0.0261(14) 0.0259(13) -0.0070(11) -0.0028(10) -0.0022(10)
C132 0.0229(13) 0.0265(14) 0.0225(13) -0.0085(11) -0.0050(10) -0.0035(11)
C131 0.0187(12) 0.0203(12) 0.0209(12) -0.0056(10) -0.0089(10) -0.0005(10)
C11 0.0166(12) 0.0227(13) 0.0186(12) -0.0056(10) -0.0035(9) 0.0003(10)
C12 0.0181(13) 0.0251(13) 0.0247(13) -0.0049(11) -0.0019(10) -0.0048(10)
C111 0.0142(12) 0.0229(13) 0.0199(12) -0.0050(10) -0.0012(9) 0.0021(10)
N15 0.0166(11) 0.0352(13) 0.0301(12) 0.0011(10) -0.0079(9) 0.0015(9)
C136 0.0223(13) 0.0285(14) 0.0246(13) -0.0087(11) -0.0051(10) -0.0015(11)
C22 0.0269(14) 0.0329(15) 0.0272(14) -0.0109(12) -0.0023(11) -0.0015(12)
C42 0.0234(14) 0.0245(14) 0.0314(15) -0.0086(11) 0.0009(11) -0.0027(11)
C24 0.0259(14) 0.0266(14) 0.0322(15) -0.0009(12) -0.0093(11) -0.0058(11)
C16 0.0193(13) 0.0299(15) 0.0272(14) -0.0038(11) -0.0045(10) -0.0012(11)
N14 0.0149(11) 0.0405(14) 0.0505(15) 0.0116(12) -0.0046(10) -0.0036(10)
C26 0.0361(16) 0.0265(14) 0.0268(14) -0.0095(11) -0.0057(12) 0.0039(12)
C113 0.0205(14) 0.0375(17) 0.0399(16) -0.0045(13) -0.0120(12) -0.0016(12)
C115 0.0293(15) 0.0223(14) 0.0307(14) -0.0059(11) -0.0013(11) -0.0004(11)
C114 0.0239(14) 0.0265(15) 0.0315(15) 0.0008(12) -0.0039(11) 0.0062(11)
C23 0.0245(14) 0.0336(16) 0.0407(17) -0.0119(13) -0.0053(12) 0.0034(12)
C112 0.0227(14) 0.0268(14) 0.0362(15) -0.0066(12) -0.0099(11) 0.0000(11)
C43 0.0247(15) 0.0263(15) 0.0485(19) -0.0084(13) -0.0020(13) -0.0031(11)
C41 0.0256(15) 0.063(2) 0.0256(14) -0.0200(14) 0.0027(11) -0.0186(14)
C134 0.0389(17) 0.0191(14) 0.0481(17) -0.0078(12) -0.0256(14) -0.0002(12)
C161 0.0282(15) 0.0363(16) 0.0289(15) 0.0049(12) -0.0095(11) -0.0008(12)
C135 0.0224(14) 0.0317(15) 0.0440(16) -0.0211(13) -0.0149(12) 0.0072(11)
C133 0.0372(16) 0.0239(14) 0.0304(15) -0.0006(11) -0.0091(12) -0.0090(12)
C25 0.0438(17) 0.0309(15) 0.0246(14) -0.0083(12) -0.0083(12) -0.0011(13)
C17 0.0188(14) 0.0391(17) 0.0536(19) 0.0154(15) -0.0038(13) -0.0068(12)
C165 0.0193(14) 0.0503(19) 0.0360(16) 0.0000(14) -0.0108(12) 0.0021(13)
C164 0.0233(16) 0.099(3) 0.0414(18) -0.0323(19) -0.0117(13) 0.0131(17)
C162 0.047(2) 0.052(2) 0.078(3) -0.0283(19) -0.0310(18) 0.0016(16)
C163 0.046(2) 0.074(3) 0.092(3) -0.061(2) -0.0375(19) 0.0236(18)
C44B 0.019(4) 0.072(7) 0.037(4) -0.001(6) 0.000(3) -0.014(5)
C46B 0.030(3) 0.076(5) 0.040(4) -0.031(4) 0.001(3) -0.014(3)
C45B 0.027(3) 0.105(6) 0.038(4) -0.035(4) 0.010(3) -0.018(4)
C31 0.0270(14) 0.0296(15) 0.0427(16) -0.0197(13) -0.0173(12) 0.0051(12)
C32 0.063(2) 0.0334(19) 0.108(3) -0.029(2) 0.042(2) -0.0190(17)
C45A 0.025(3) 0.046(4) 0.018(3) -0.010(2) 0.007(2) -0.013(3)
C46A 0.020(3) 0.038(3) 0.023(3) -0.011(2) -0.002(2) -0.011(2)
C44A 0.019(4) 0.022(4) 0.039(4) -0.003(4) -0.002(3) -0.004(3)
C34 0.064(3) 0.040(2) 0.136(4) -0.052(2) -0.056(3) 0.0148(19)
C33 0.088(3) 0.0307(19) 0.086(3) -0.0149(18) 0.023(2) -0.032(2)
C36A 0.027(3) 0.028(3) 0.057(4) -0.022(3) 0.001(3) -0.005(2)
C35A 0.047(4) 0.045(4) 0.075(5) -0.038(4) 0.002(4) -0.003(3)
C36B 0.029(4) 0.041(4) 0.116(7) -0.038(4) -0.022(4) 0.002(3)
C35B 0.044(4) 0.027(4) 0.141(8) -0.042(5) -0.010(5) 0.010(3)

loop_
_atom_type_symbol
_atom_type_description
_atom_type_scat_dispersion_real
_atom_type_scat_dispersion_imag
_atom_type_scat_source
C C 0.0033 0.0016 'International Tables Vol C Tables 4.2.6.8 and 6.1.1.4'
H H 0.0000 0.0000 'International Tables Vol C Tables 4.2.6.8 and 6.1.1.4'
N N 0.0061 0.0033 'International Tables Vol C Tables 4.2.6.8 and 6.1.1.4'
P P 0.1023 0.0942 'International Tables Vol C Tables 4.2.6.8 and 6.1.1.4'
Cu Cu 0.3201 1.2651 'International Tables Vol C Tables 4.2.6.8 and 6.1.1.4'
Br Br -0.2901 2.4595 'International Tables Vol C Tables 4.2.6.8 and 6.1.1.4'

loop_
_geom_angle_atom_site_label_1
_geom_angle_atom_site_label_2
_geom_angle_atom_site_label_3
_geom_angle
N13 Cu1 N11 77.08(7)
N13 Cu1 P1 110.68(7)
N11 Cu1 P1 115.02(6)
N13 Cu1 Br1 100.28(7)
N11 Cu1 Br1 115.18(6)
P1 Cu1 Br1 125.31(2)
C31 P1 C21 101.49(12)
C31 P1 C41 106.21(13)
C21 P1 C41 102.87(12)
C31 P1 Cu1 109.29(9)
C21 P1 Cu1 122.81(8)
C41 P1 Cu1 112.61(9)
C17 N13 C14 113.6(2)
C17 N13 Cu1 128.52(17)
C14 N13 Cu1 116.53(16)
C11 N11 N12 105.44(18)
C11 N11 Cu1 136.09(16)
N12 N11 Cu1 110.75(13)
N11 N12 C13 111.27(18)
N11 N12 C14 117.20(18)
C13 N12 C14 131.53(19)
C12 C13 N12 105.8(2)
C12 C13 C131 128.8(2)
N12 C13 C131 125.2(2)
C22 C21 C26 118.9(2)
C22 C21 P1 118.93(19)
C26 C21 P1 122.14(19)
N13 C14 C15 124.1(2)
N13 C14 N12 112.4(2)
C15 C14 N12 123.5(2)
C14 C15 C16 116.9(2)
C111 C116 C115 120.3(2)
C133 C132 C131 120.4(2)
C132 C131 C136 118.9(2)
C132 C131 C13 119.4(2)
C136 C131 C13 121.6(2)
N11 C11 C12 110.6(2)
N11 C11 C111 120.5(2)
C12 C11 C111 128.8(2)
C13 C12 C11 106.8(2)
C116 C111 C112 118.9(2)
C116 C111 C11 120.7(2)
C112 C111 C11 120.4(2)
C16 N15 C161 123.4(2)
C16 N15 C165 121.2(2)
C161 N15 C165 111.7(2)
C135 C136 C131 120.3(2)
C23 C22 C21 120.3(3)
C41 C42 C43 122.9(3)
C25 C24 C23 119.5(3)
N15 C16 N14 116.7(2)
N15 C16 C15 123.8(2)
N14 C16 C15 119.5(2)
C17 N14 C16 116.9(2)
C25 C26 C21 120.3(2)
C114 C113 C112 120.6(3)
C114 C115 C116 120.5(2)
C115 C114 C113 119.5(2)
C24 C23 C22 120.4(3)
C113 C112 C111 120.2(2)
C44A C43 C42 122.2(5)
C44A C43 C44B 27.3(4)
C42 C43 C44B 114.6(4)
C42 C41 C46A 111.6(3)
C42 C41 C46B 118.9(3)
C46A C41 C46B 44.6(3)
C42 C41 P1 119.4(2)
C46A C41 P1 123.2(3)
C46B C41 P1 117.6(3)
C133 C134 C135 120.1(2)
N15 C161 C162 109.8(2)
C134 C135 C136 120.0(2)
C134 C133 C132 120.2(2)
C26 C25 C24 120.5(3)
N14 C17 N13 128.6(2)
N15 C165 C164 109.5(2)
C165 C164 C163 110.6(3)
C161 C162 C163 110.4(3)
C164 C163 C162 111.8(3)
C45B C44B C43 121.9(7)
C45B C46B C41 116.6(6)
C46B C45B C44B 120.1(7)
C32 C31 C36B 105.4(4)
C32 C31 C36A 119.0(3)
C36B C31 C36A 46.9(4)
C32 C31 P1 118.9(2)
C36B C31 P1 127.0(3)
C36A C31 P1 119.4(3)
C31 C32 C33 122.4(3)
C44A C45A C46A 121.0(6)
C45A C46A C41 120.4(4)
C43 C44A C45A 118.4(7)
C35B C34 C33 110.2(4)
C35B C34 C35A 45.7(5)
C33 C34 C35A 113.1(4)
C34 C33 C32 123.3(3)
C35A C36A C31 116.8(5)
C36A C35A C34 118.3(5)
C35B C36B C31 122.6(6)
C34 C35B C36B 123.3(6)

loop_
_geom_bond_atom_site_label_1
_geom_bond_atom_site_label_2
_geom_bond_distance
Br1 Cu1 2.4003(4)
Cu1 N13 2.104(2)
Cu1 N11 2.1133(18)
Cu1 P1 2.1890(7)
P1 C31 1.823(3)
P1 C21 1.832(3)
P1 C41 1.833(2)
N13 C17 1.339(3)
N13 C14 1.346(3)
N11 C11 1.332(3)
N11 N12 1.378(3)
N12 C13 1.380(3)
N12 C14 1.424(3)
C13 C12 1.373(3)
C13 C131 1.473(3)
C21 C22 1.388(3)
C21 C26 1.395(4)
C14 C15 1.363(3)
C15 C16 1.416(3)
C116 C111 1.388(3)
C116 C115 1.389(3)
C132 C133 1.384(3)
C132 C131 1.390(3)
C131 C136 1.393(3)
C11 C12 1.409(3)
C11 C111 1.480(3)
C111 C112 1.394(3)
N15 C16 1.342(3)
N15 C161 1.461(3)
N15 C165 1.475(3)
C136 C135 1.391(4)
C22 C23 1.387(4)
C42 C41 1.354(4)
C42 C43 1.395(3)
C24 C25 1.381(4)
C24 C23 1.381(4)
C16 N14 1.358(3)
N14 C17 1.309(3)
C26 C25 1.380(4)
C113 C114 1.380(4)
C113 C112 1.384(4)
C115 C114 1.377(4)
C43 C44A 1.300(10)
C43 C44B 1.457(11)
C41 C46A 1.458(6)
C41 C46B 1.463(7)
C134 C133 1.376(4)
C134 C135 1.379(4)
C161 C162 1.508(4)
C165 C164 1.498(4)
C164 C163 1.512(5)
C162 C163 1.542(4)
C44B C45B 1.407(13)
C46B C45B 1.391(8)
C31 C32 1.333(4)
C31 C36B 1.385(7)
C31 C36A 1.468(6)
C32 C33 1.388(5)
C45A C44A 1.359(11)
C45A C46A 1.395(7)
C34 C35B 1.247(7)
C34 C33 1.297(5)
C34 C35A 1.632(8)
C36A C35A 1.377(8)
C36B C35B 1.383(8)
